data_4067907
loop_
_publ_author_name
'Normand, Mickael'
'Kirillov, Evgeny'
'Roisnel, Thierry'
'Carpentier, Jean-Fran\,cois'

_publ_section_title
;
 Indium Complexes of Fluorinated Dialkoxy-Diimino Salen-like Ligands for
 Ring-Opening Polymerization ofrac-Lactide: How Does Indium Compare to
 Aluminum?
;
_journal_issue 4
_journal_name_full Organometallics
_journal_page_first 1448
_journal_paper_doi 10.1021/om200906e
_journal_volume 31
_journal_year 2012
_chemical_compound_source 'synthesis as described'
_chemical_formula_moiety 'C15 H17 F12 In N2 O2'
_chemical_formula_sum 'C15 H17 F12 In N2 O2'
_chemical_formula_weight 600.13
_chemical_name_systematic
;
 ?
;
_space_group_IT_number 14
_symmetry_cell_setting monoclinic
_symmetry_Int_Tables_number 14
_symmetry_space_group_name_Hall '-P 2yn'
_symmetry_space_group_name_H-M 'P 1 21/n 1'
_atom_sites_solution_hydrogens geom
_atom_sites_solution_primary direct
_atom_sites_solution_secondary difmap
_audit_conform_dict_location ftp://ftp.iucr.org/pub/cif_core.dic
_audit_conform_dict_name cif_core.dic
_audit_conform_dict_version 2.3
_audit_creation_date 2010-11-09T09:32:08-00:00
_audit_creation_method 'WinGX routine CIF_UPDATE'
_cell_angle_alpha 90
_cell_angle_beta 105.311(4)
_cell_angle_gamma 90
_cell_formula_units_Z 4
_cell_length_a 9.6307(12)
_cell_length_b 17.162(2)
_cell_length_c 13.0256(15)
_cell_measurement_reflns_used 4124
_cell_measurement_temperature 150(2)
_cell_measurement_theta_max 27.24
_cell_measurement_theta_min 2.49
_cell_measurement_wavelength 0.71073
_cell_volume 2076.5(4)
_computing_cell_refinement 'Bruker SMART (Bruker, 2002)'
_computing_data_collection 'Bruker SAINT (Bruker, 2002)'
_computing_data_reduction 'Bruker SAINT (Bruker, 2002)'
_computing_molecular_graphics 'Ortep-3 for Windows (Farrugia, 1997)'
_computing_publication_material
;
           WinGX publication routines (Farrugia, 1999),
           CRYSCAL (T. Roisnel, local program)
;
_computing_structure_refinement 'SHELXL-97 (Sheldrick, 1997)'
_computing_structure_solution 'SIR97 (Altomare et al., 1999))'
_diffrn_ambient_temperature 150(2)
_diffrn_detector 'CCD plate'
_diffrn_measured_fraction_theta_full 0.997
_diffrn_measured_fraction_theta_max 0.997
_diffrn_measurement_device_type 'APEXII, Bruker-AXS'
_diffrn_measurement_method 'CCD rotation images, thin slices'
_diffrn_radiation_monochromator graphite
_diffrn_radiation_probe x-ray
_diffrn_radiation_type MoK\a
_diffrn_radiation_wavelength 0.71073
_diffrn_reflns_av_R_equivalents 0.0644
_diffrn_reflns_av_unetI/netI 0.0663
_diffrn_reflns_limit_h_max 12
_diffrn_reflns_limit_h_min -12
_diffrn_reflns_limit_k_max 21
_diffrn_reflns_limit_k_min -22
_diffrn_reflns_limit_l_max 11
_diffrn_reflns_limit_l_min -16
_diffrn_reflns_number 15963
_diffrn_reflns_theta_full 27.48
_diffrn_reflns_theta_max 27.48
_diffrn_reflns_theta_min 3.05
_exptl_absorpt_coefficient_mu 1.259
_exptl_absorpt_correction_T_max 0.963
_exptl_absorpt_correction_T_min 0.421
_exptl_absorpt_correction_type multi-scan
_exptl_absorpt_process_details
;
  [Sheldrick, G.M. (2002). SADABS Bruker AXS Inc., Madison, Wisconsin, USA]
;
_exptl_crystal_colour colourless
_exptl_crystal_density_diffrn 1.92
_exptl_crystal_density_method 'not measured'
_exptl_crystal_description stick
_exptl_crystal_F_000 1176
_exptl_crystal_size_max 0.24
_exptl_crystal_size_mid 0.05
_exptl_crystal_size_min 0.03
_refine_diff_density_max 1.294
_refine_diff_density_min -2.227
_refine_diff_density_rms 0.146
_refine_ls_extinction_method none
_refine_ls_goodness_of_fit_ref 1.029
_refine_ls_hydrogen_treatment constr
_refine_ls_matrix_type full
_refine_ls_number_parameters 292
_refine_ls_number_reflns 4756
_refine_ls_number_restraints 0
_refine_ls_restrained_S_all 1.029
_refine_ls_R_factor_all 0.0703
_refine_ls_R_factor_gt 0.0429
_refine_ls_shift/su_max 0.024
_refine_ls_shift/su_mean 0
_refine_ls_structure_factor_coef Fsqd
_refine_ls_weighting_details 'calc w=1/[\s^2^(Fo^2^)+(0.0605P)^2^+0.0000P] where P=(Fo^2^+2Fc^2^)/3'
_refine_ls_weighting_scheme calc
_refine_ls_wR_factor_gt 0.1012
_refine_ls_wR_factor_ref 0.1159
_reflns_number_gt 3432
_reflns_number_total 4756
_reflns_threshold_expression >2sigma(I)
_cod_data_source_file om200906e_si_002.cif
_cod_data_source_block complex3a
_cod_original_sg_symbol_H-M 'P 21/n'
_cod_database_code 4067907

loop_
_symmetry_equiv_pos_as_xyz
'x, y, z'
'-x+1/2, y+1/2, -z+1/2'
'-x, -y, -z'
'x-1/2, -y-1/2, z-1/2'

loop_
_atom_site_label
_atom_site_type_symbol
_atom_site_fract_x
_atom_site_fract_y
_atom_site_fract_z
_atom_site_U_iso_or_equiv
_atom_site_adp_type
_atom_site_occupancy
_atom_site_symmetry_multiplicity
_atom_site_calc_flag
_atom_site_refinement_flags
In1 In 0.90147(3) 0.243320(15) 0.05322(2) 0.01757(11) Uani 1 1 d .
C1 C 0.7538(5) 0.3253(3) 0.0921(4) 0.0291(10) Uani 1 1 d .
H1A H 0.6578 0.3178 0.0438 0.044 Uiso 1 1 calc R
H1B H 0.7868 0.3785 0.0844 0.044 Uiso 1 1 calc R
H1C H 0.7498 0.317 0.1656 0.044 Uiso 1 1 calc R
O11 O 0.9949(3) 0.28629(17) -0.0663(2) 0.0219(6) Uani 1 1 d .
C12 C 1.1017(5) 0.3405(2) -0.0492(3) 0.0200(9) Uani 1 1 d .
C13 C 1.0428(5) 0.4138(3) -0.1163(4) 0.0285(10) Uani 1 1 d .
F14 F 1.0032(3) 0.39906(17) -0.2211(2) 0.0436(8) Uani 1 1 d .
F15 F 1.1366(3) 0.47286(15) -0.1019(2) 0.0437(8) Uani 1 1 d .
F16 F 0.9260(3) 0.44062(16) -0.0901(2) 0.0416(7) Uani 1 1 d .
C17 C 1.2285(5) 0.3067(3) -0.0860(4) 0.0299(11) Uani 1 1 d .
F18 F 1.2772(4) 0.24169(16) -0.0329(3) 0.0438(8) Uani 1 1 d .
F19 F 1.1950(3) 0.2881(2) -0.1894(2) 0.0458(8) Uani 1 1 d .
F20 F 1.3415(3) 0.35560(18) -0.0701(3) 0.0465(8) Uani 1 1 d .
C21 C 1.1555(4) 0.3684(2) 0.0684(3) 0.0200(9) Uani 1 1 d .
H21A H 1.2291 0.4096 0.0732 0.024 Uiso 1 1 calc R
H21B H 1.0739 0.3916 0.0906 0.024 Uiso 1 1 calc R
C22 C 1.2191(4) 0.3033(2) 0.1433(3) 0.0197(9) Uani 1 1 d .
C23 C 1.3765(5) 0.3047(3) 0.1983(4) 0.0300(11) Uani 1 1 d .
H23A H 1.3899 0.3148 0.2743 0.045 Uiso 1 1 calc R
H23B H 1.4233 0.346 0.1676 0.045 Uiso 1 1 calc R
H23C H 1.4193 0.2543 0.1889 0.045 Uiso 1 1 calc R
N24 N 1.1321(4) 0.24935(18) 0.1549(3) 0.0189(7) Uani 1 1 d .
C25 C 1.1869(5) 0.1802(2) 0.2204(4) 0.0234(9) Uani 1 1 d .
H25A H 1.2655 0.196 0.2827 0.028 Uiso 1 1 calc R
H25B H 1.2268 0.1426 0.178 0.028 Uiso 1 1 calc R
O31 O 0.8161(3) 0.15355(17) -0.0544(2) 0.0265(7) Uani 1 1 d .
C32 C 0.7160(5) 0.1016(2) -0.0397(3) 0.0220(9) Uani 1 1 d .
C33 C 0.5648(5) 0.1279(3) -0.1094(4) 0.0303(11) Uani 1 1 d .
F34 F 0.5433(3) 0.20221(16) -0.0913(3) 0.0498(9) Uani 1 1 d .
F35 F 0.5534(4) 0.1197(2) -0.2128(2) 0.0554(9) Uani 1 1 d .
F36 F 0.4544(3) 0.08849(16) -0.0893(2) 0.0379(7) Uani 1 1 d .
C37 C 0.7493(6) 0.0213(3) -0.0788(4) 0.0350(12) Uani 1 1 d .
F38 F 0.7832(4) 0.02395(18) -0.1717(3) 0.0580(10) Uani 1 1 d .
F39 F 0.6418(3) -0.02959(15) -0.0893(2) 0.0370(7) Uani 1 1 d .
F40 F 0.8626(3) -0.01120(18) -0.0084(3) 0.0526(9) Uani 1 1 d .
C41 C 0.7018(4) 0.0942(2) 0.0765(3) 0.0215(9) Uani 1 1 d .
H41A H 0.6529 0.1414 0.0934 0.026 Uiso 1 1 calc R
H41B H 0.6395 0.0489 0.08 0.026 Uiso 1 1 calc R
C42 C 0.8433(5) 0.0844(2) 0.1611(4) 0.0226(9) Uani 1 1 d .
C43 C 0.8626(5) 0.0115(3) 0.2266(4) 0.0351(12) Uani 1 1 d .
H43A H 0.9373 -0.0209 0.2096 0.053 Uiso 1 1 calc R
H43B H 0.7716 -0.0175 0.2107 0.053 Uiso 1 1 calc R
H43C H 0.8914 0.0251 0.3023 0.053 Uiso 1 1 calc R
N44 N 0.9324(4) 0.14002(19) 0.1719(3) 0.0197(7) Uani 1 1 d .
C45 C 1.0682(5) 0.1414(2) 0.2584(3) 0.0248(10) Uani 1 1 d .
H45A H 1.097 0.0874 0.2813 0.03 Uiso 1 1 calc R
H45B H 1.0529 0.1702 0.3203 0.03 Uiso 1 1 calc R

loop_
_atom_site_aniso_label
_atom_site_aniso_U_11
_atom_site_aniso_U_22
_atom_site_aniso_U_33
_atom_site_aniso_U_23
_atom_site_aniso_U_13
_atom_site_aniso_U_12
In1 0.01739(16) 0.02262(17) 0.01022(17) -0.00038(12) -0.00070(11) -0.00186(12)
C1 0.027(2) 0.032(2) 0.027(3) -0.0034(19) 0.004(2) 0.0048(19)
O11 0.0245(16) 0.0297(15) 0.0098(16) -0.0007(12) 0.0013(13) -0.0080(12)
C12 0.023(2) 0.0223(19) 0.012(2) 0.0016(17) 0.0004(17) -0.0048(17)
C13 0.031(3) 0.031(2) 0.020(3) 0.0052(19) 0.000(2) -0.0088(19)
F14 0.0547(19) 0.0560(18) 0.0106(14) 0.0121(13) -0.0083(13) -0.0103(15)
F15 0.0490(19) 0.0352(15) 0.0368(19) 0.0131(13) -0.0064(15) -0.0182(13)
F16 0.0385(17) 0.0398(16) 0.041(2) 0.0121(13) 0.0014(15) 0.0108(13)
C17 0.031(3) 0.044(3) 0.017(3) -0.004(2) 0.009(2) -0.007(2)
F18 0.052(2) 0.0485(18) 0.0349(19) 0.0027(13) 0.0187(16) 0.0171(14)
F19 0.0437(18) 0.077(2) 0.0185(17) -0.0119(15) 0.0123(14) -0.0058(17)
F20 0.0266(15) 0.065(2) 0.051(2) -0.0069(16) 0.0156(15) -0.0136(14)
C21 0.021(2) 0.024(2) 0.011(2) -0.0012(16) -0.0017(17) -0.0028(16)
C22 0.022(2) 0.026(2) 0.010(2) -0.0063(16) 0.0020(17) -0.0042(17)
C23 0.023(2) 0.041(3) 0.020(3) 0.004(2) -0.005(2) -0.0051(19)
N24 0.0195(17) 0.0237(17) 0.0098(18) -0.0020(14) -0.0027(14) -0.0006(14)
C25 0.024(2) 0.024(2) 0.018(2) 0.0024(17) -0.0034(18) 0.0030(17)
O31 0.0273(17) 0.0362(17) 0.0167(17) -0.0086(13) 0.0069(14) -0.0167(13)
C32 0.022(2) 0.028(2) 0.015(2) -0.0039(17) 0.0024(18) -0.0104(17)
C33 0.027(2) 0.042(3) 0.018(3) 0.005(2) -0.002(2) -0.012(2)
F34 0.0382(18) 0.0352(17) 0.064(2) 0.0130(15) -0.0067(16) -0.0015(13)
F35 0.050(2) 0.093(3) 0.0166(17) 0.0070(16) -0.0028(15) -0.0267(18)
F36 0.0235(14) 0.0513(17) 0.0346(18) 0.0118(14) 0.0001(13) -0.0107(12)
C37 0.035(3) 0.044(3) 0.029(3) -0.019(2) 0.014(2) -0.015(2)
F38 0.085(3) 0.0571(19) 0.049(2) -0.0325(16) 0.048(2) -0.0349(18)
F39 0.0406(17) 0.0344(15) 0.0350(18) -0.0112(12) 0.0082(14) -0.0163(12)
F40 0.0334(17) 0.0526(19) 0.063(3) -0.0293(17) -0.0029(17) 0.0078(14)
C41 0.022(2) 0.028(2) 0.013(2) -0.0005(17) 0.0010(18) -0.0061(17)
C42 0.029(2) 0.024(2) 0.012(2) -0.0028(17) 0.0025(18) -0.0020(18)
C43 0.039(3) 0.035(3) 0.025(3) 0.007(2) -0.003(2) -0.010(2)
N44 0.0204(18) 0.0230(17) 0.0133(19) -0.0007(14) 0.0003(15) 0.0022(14)
C45 0.030(2) 0.027(2) 0.011(2) 0.0015(17) -0.0045(18) -0.0004(18)

loop_
_atom_type_symbol
_atom_type_description
_atom_type_scat_dispersion_real
_atom_type_scat_dispersion_imag
_atom_type_scat_source
C C 0.0033 0.0016 'International Tables Vol C Tables 4.2.6.8 and 6.1.1.4'
H H 0 0 'International Tables Vol C Tables 4.2.6.8 and 6.1.1.4'
N N 0.0061 0.0033 'International Tables Vol C Tables 4.2.6.8 and 6.1.1.4'
O O 0.0106 0.006 'International Tables Vol C Tables 4.2.6.8 and 6.1.1.4'
F F 0.0171 0.0103 'International Tables Vol C Tables 4.2.6.8 and 6.1.1.4'
In In -0.7276 1.31 'International Tables Vol C Tables 4.2.6.8 and 6.1.1.4'

loop_
_geom_angle_atom_site_label_1
_geom_angle_atom_site_label_2
_geom_angle_atom_site_label_3
_geom_angle
O31 In1 O11 86.11(11)
O31 In1 C1 118.05(15)
O11 In1 C1 112.26(15)
O31 In1 N24 125.02(12)
O11 In1 N24 82.71(12)
C1 In1 N24 116.00(15)
O31 In1 N44 80.97(12)
O11 In1 N44 138.48(12)
C1 In1 N44 108.64(15)
N24 In1 N44 73.27(12)
In1 C1 H1A 109.5
In1 C1 H1B 109.5
H1A C1 H1B 109.5
In1 C1 H1C 109.5
H1A C1 H1C 109.5
H1B C1 H1C 109.5
C12 O11 In1 124.4(2)
O11 C12 C17 108.6(3)
O11 C12 C13 108.3(3)
C17 C12 C13 109.4(4)
O11 C12 C21 114.3(3)
C17 C12 C21 109.7(3)
C13 C12 C21 106.4(3)
F15 C13 F16 106.6(4)
F15 C13 F14 106.6(4)
F16 C13 F14 106.9(4)
F15 C13 C12 113.7(4)
F16 C13 C12 110.0(4)
F14 C13 C12 112.6(4)
F18 C17 F19 106.3(4)
F18 C17 F20 106.4(4)
F19 C17 F20 105.9(4)
F18 C17 C12 110.7(4)
F19 C17 C12 113.8(4)
F20 C17 C12 113.1(4)
C22 C21 C12 112.5(3)
C22 C21 H21A 109.1
C12 C21 H21A 109.1
C22 C21 H21B 109.1
C12 C21 H21B 109.1
H21A C21 H21B 107.8
N24 C22 C23 124.4(4)
N24 C22 C21 116.4(4)
C23 C22 C21 119.1(4)
C22 C23 H23A 109.5
C22 C23 H23B 109.5
H23A C23 H23B 109.5
C22 C23 H23C 109.5
H23A C23 H23C 109.5
H23B C23 H23C 109.5
C22 N24 C25 120.2(4)
C22 N24 In1 122.2(3)
C25 N24 In1 116.5(2)
N24 C25 C45 110.9(3)
N24 C25 H25A 109.5
C45 C25 H25A 109.5
N24 C25 H25B 109.5
C45 C25 H25B 109.5
H25A C25 H25B 108
C32 O31 In1 123.5(3)
O31 C32 C37 108.8(4)
O31 C32 C41 115.9(3)
C37 C32 C41 109.2(4)
O31 C32 C33 108.3(4)
C37 C32 C33 108.1(4)
C41 C32 C33 106.3(4)
F34 C33 F35 107.9(4)
F34 C33 F36 106.4(4)
F35 C33 F36 106.6(4)
F34 C33 C32 109.9(4)
F35 C33 C32 111.9(4)
F36 C33 C32 113.8(4)
F39 C37 F38 107.3(4)
F39 C37 F40 105.5(4)
F38 C37 F40 106.4(4)
F39 C37 C32 113.4(4)
F38 C37 C32 113.2(4)
F40 C37 C32 110.5(4)
C42 C41 C32 114.9(4)
C42 C41 H41A 108.5
C32 C41 H41A 108.5
C42 C41 H41B 108.5
C32 C41 H41B 108.5
H41A C41 H41B 107.5
N44 C42 C43 126.0(4)
N44 C42 C41 116.6(4)
C43 C42 C41 117.3(4)
C42 C43 H43A 109.5
C42 C43 H43B 109.5
H43A C43 H43B 109.5
C42 C43 H43C 109.5
H43A C43 H43C 109.5
H43B C43 H43C 109.5
C42 N44 C45 122.1(4)
C42 N44 In1 122.6(3)
C45 N44 In1 115.2(2)
N44 C45 C25 110.5(3)
N44 C45 H45A 109.6
C25 C45 H45A 109.6
N44 C45 H45B 109.6
C25 C45 H45B 109.6
H45A C45 H45B 108.1

loop_
_geom_bond_atom_site_label_1
_geom_bond_atom_site_label_2
_geom_bond_distance
In1 O31 2.099(3)
In1 O11 2.126(3)
In1 C1 2.154(4)
In1 N24 2.268(4)
In1 N44 2.319(3)
C1 H1A 0.98
C1 H1B 0.98
C1 H1C 0.98
O11 C12 1.361(5)
C12 C17 1.538(6)
C12 C13 1.551(6)
C12 C21 1.558(6)
C13 F15 1.337(5)
C13 F16 1.340(6)
C13 F14 1.341(5)
C17 F18 1.331(5)
C17 F19 1.338(5)
C17 F20 1.346(5)
C21 C22 1.503(6)
C21 H21A 0.99
C21 H21B 0.99
C22 N24 1.285(5)
C22 C23 1.495(6)
C23 H23A 0.98
C23 H23B 0.98
C23 H23C 0.98
N24 C25 1.476(5)
C25 C45 1.514(6)
C25 H25A 0.99
C25 H25B 0.99
O31 C32 1.364(5)
C32 C37 1.532(6)
C32 C41 1.560(6)
C32 C33 1.565(6)
C33 F34 1.323(6)
C33 F35 1.329(5)
C33 F36 1.343(5)
C37 F39 1.334(5)
C37 F38 1.335(6)
C37 F40 1.347(6)
C41 C42 1.519(6)
C41 H41A 0.99
C41 H41B 0.99
C42 N44 1.267(5)
C42 C43 1.498(6)
C43 H43A 0.98
C43 H43B 0.98
C43 H43C 0.98
N44 C45 1.484(5)
C45 H45A 0.99
C45 H45B 0.99

loop_
_geom_torsion_atom_site_label_1
_geom_torsion_atom_site_label_2
_geom_torsion_atom_site_label_3
_geom_torsion_atom_site_label_4
_geom_torsion
O31 In1 O11 C12 -165.0(3)
C1 In1 O11 C12 76.2(3)
N24 In1 O11 C12 -39.0(3)
N44 In1 O11 C12 -93.4(3)
In1 O11 C12 C17 124.4(3)
In1 O11 C12 C13 -116.9(3)
In1 O11 C12 C21 1.5(5)
O11 C12 C13 F15 176.9(4)
C17 C12 C13 F15 -64.9(5)
C21 C12 C13 F15 53.6(5)
O11 C12 C13 F16 57.5(5)
C17 C12 C13 F16 175.7(4)
C21 C12 C13 F16 -65.9(4)
O11 C12 C13 F14 -61.7(5)
C17 C12 C13 F14 56.5(5)
C21 C12 C13 F14 174.9(4)
O11 C12 C17 F18 -59.3(5)
C13 C12 C17 F18 -177.3(4)
C21 C12 C17 F18 66.4(4)
O11 C12 C17 F19 60.4(5)
C13 C12 C17 F19 -57.6(5)
C21 C12 C17 F19 -173.9(4)
O11 C12 C17 F20 -178.6(4)
C13 C12 C17 F20 63.4(5)
C21 C12 C17 F20 -53.0(5)
O11 C12 C21 C22 61.7(5)
C17 C12 C21 C22 -60.5(4)
C13 C12 C21 C22 -178.8(3)
C12 C21 C22 N24 -66.1(5)
C12 C21 C22 C23 113.4(4)
C23 C22 N24 C25 -4.2(6)
C21 C22 N24 C25 175.4(4)
C23 C22 N24 In1 -172.0(3)
C21 C22 N24 In1 7.5(5)
O31 In1 N24 C22 115.4(3)
O11 In1 N24 C22 35.4(3)
C1 In1 N24 C22 -75.9(4)
N44 In1 N24 C22 -178.8(3)
O31 In1 N24 C25 -52.8(3)
O11 In1 N24 C25 -132.8(3)
C1 In1 N24 C25 115.9(3)
N44 In1 N24 C25 12.9(3)
C22 N24 C25 C45 157.9(4)
In1 N24 C25 C45 -33.6(4)
O11 In1 O31 C32 -170.2(3)
C1 In1 O31 C32 -57.0(4)
N24 In1 O31 C32 111.5(3)
N44 In1 O31 C32 49.4(3)
In1 O31 C32 C37 -142.3(3)
In1 O31 C32 C41 -18.8(5)
In1 O31 C32 C33 100.4(4)
O31 C32 C33 F34 -51.0(5)
C37 C32 C33 F34 -168.8(4)
C41 C32 C33 F34 74.1(4)
O31 C32 C33 F35 68.9(5)
C37 C32 C33 F35 -48.9(5)
C41 C32 C33 F35 -166.1(3)
O31 C32 C33 F36 -170.2(4)
C37 C32 C33 F36 72.1(5)
C41 C32 C33 F36 -45.1(5)
O31 C32 C37 F39 -166.4(4)
C41 C32 C37 F39 66.3(5)
C33 C32 C37 F39 -49.0(5)
O31 C32 C37 F38 -43.8(5)
C41 C32 C37 F38 -171.1(4)
C33 C32 C37 F38 73.6(5)
O31 C32 C37 F40 75.5(5)
C41 C32 C37 F40 -51.9(5)
C33 C32 C37 F40 -167.1(4)
O31 C32 C41 C42 -48.5(5)
C37 C32 C41 C42 74.8(4)
C33 C32 C41 C42 -168.7(3)
C32 C41 C42 N44 62.6(5)
C32 C41 C42 C43 -119.6(4)
C43 C42 N44 C45 -3.7(7)
C41 C42 N44 C45 173.9(4)
C43 C42 N44 In1 172.9(3)
C41 C42 N44 In1 -9.6(5)
O31 In1 N44 C42 -35.5(3)
O11 In1 N44 C42 -109.1(3)
C1 In1 N44 C42 81.1(4)
N24 In1 N44 C42 -166.4(4)
O31 In1 N44 C45 141.2(3)
O11 In1 N44 C45 67.7(3)
C1 In1 N44 C45 -102.1(3)
N24 In1 N44 C45 10.3(3)
C42 N44 C45 C25 145.9(4)
In1 N44 C45 C25 -30.9(4)
N24 C25 C45 N44 41.1(5)
